data_1576887
loop_
_publ_author_name
'Yang, Guangxin'
'Zhu, Tianwen'
'Chen, Xiang'
'Duan, Junhao'
'Zhao, Zhipeng'
'Yuan, Wang Zhang'

_publ_section_title
;
 Site-selective bromination of anthracene-maleimide Diels-Alder crystals
 for tunable afterglow and white light emission.
;
_journal_issue 18
_journal_name_full 'Chemical science'
_journal_page_first 9072
_journal_page_last 9080
_journal_paper_doi 10.1039/d6sc00542j
_journal_volume 17
_journal_year 2026
_chemical_formula_moiety 'C18 H13 N O2'
_chemical_formula_sum 'C18 H13 N O2'
_chemical_formula_weight 275.29
_space_group_crystal_system monoclinic
_space_group_IT_number 11
_space_group_name_Hall '-P 2yb'
_space_group_name_H-M_alt 'P 1 21/m 1'
_atom_sites_solution_hydrogens mixed
_audit_creation_method SHELXL-2018/3
_audit_update_record
;
2026-01-18 deposited with the CCDC.	2026-03-09 downloaded from the CCDC.
;
_cell_angle_alpha 90
_cell_angle_beta 105.093(4)
_cell_angle_gamma 90
_cell_formula_units_Z 2
_cell_length_a 6.8308(5)
_cell_length_b 12.1154(10)
_cell_length_c 8.1913(8)
_cell_measurement_reflns_used 2679
_cell_measurement_temperature 273(2)
_cell_measurement_theta_max 68.07
_cell_measurement_theta_min 5.59
_cell_volume 654.51(10)
_computing_structure_refinement 'SHELXL-2018/3 (Sheldrick, 2018)'
_computing_structure_solution 'SHELXT 2018/2 (Sheldrick, 2018)'
_diffrn_ambient_temperature 273(2)
_diffrn_measured_fraction_theta_full 0.998
_diffrn_measured_fraction_theta_max 0.998
_diffrn_measurement_device_type 'Bruker D8 VENTURE'
_diffrn_measurement_method '\f and \w scans'
_diffrn_radiation_type CuK\a
_diffrn_radiation_wavelength 1.54178
_diffrn_reflns_av_R_equivalents 0.0378
_diffrn_reflns_av_unetI/netI 0.0243
_diffrn_reflns_Laue_measured_fraction_full 0.998
_diffrn_reflns_Laue_measured_fraction_max 0.998
_diffrn_reflns_limit_h_max 8
_diffrn_reflns_limit_h_min -7
_diffrn_reflns_limit_k_max 14
_diffrn_reflns_limit_k_min -14
_diffrn_reflns_limit_l_max 9
_diffrn_reflns_limit_l_min -9
_diffrn_reflns_number 6071
_diffrn_reflns_point_group_measured_fraction_full 0.998
_diffrn_reflns_point_group_measured_fraction_max 0.998
_diffrn_reflns_theta_full 67.679
_diffrn_reflns_theta_max 68.348
_diffrn_reflns_theta_min 5.594
_exptl_absorpt_coefficient_mu 0.736
_exptl_absorpt_correction_T_max 0.7531
_exptl_absorpt_correction_T_min 0.6495
_exptl_absorpt_correction_type multi-scan
_exptl_absorpt_process_details
;
SADABS-2016/2 - Bruker AXS area detector scaling and absorption correction
;
_exptl_crystal_colour colourless
_exptl_crystal_density_diffrn 1.397
_exptl_crystal_description block
_exptl_crystal_F_000 288
_exptl_crystal_size_max 0.160
_exptl_crystal_size_mid 0.140
_exptl_crystal_size_min 0.120
_refine_diff_density_max 0.163
_refine_diff_density_min -0.142
_refine_diff_density_rms 0.035
_refine_ls_extinction_coef 0.0092(12)
_refine_ls_extinction_expression Fc^*^=kFc[1+0.001xFc^2^\l^3^/sin(2\q)]^-1/4^
_refine_ls_extinction_method 'SHELXL-2018/3 (Sheldrick 2018)'
_refine_ls_goodness_of_fit_ref 1.036
_refine_ls_hydrogen_treatment mixed
_refine_ls_matrix_type full
_refine_ls_number_parameters 100
_refine_ls_number_reflns 1260
_refine_ls_number_restraints 0
_refine_ls_restrained_S_all 1.036
_refine_ls_R_factor_all 0.0471
_refine_ls_R_factor_gt 0.0360
_refine_ls_shift/su_max 0.000
_refine_ls_shift/su_mean 0.000
_refine_ls_structure_factor_coef Fsqd
_refine_ls_weighting_details 'w=1/[\s^2^(Fo^2^)+(0.0480P)^2^+0.1515P] where P=(Fo^2^+2Fc^2^)/3'
_refine_ls_weighting_scheme calc
_refine_ls_wR_factor_gt 0.0914
_refine_ls_wR_factor_ref 0.1004
_reflns_Friedel_coverage 0.000
_reflns_number_gt 1025
_reflns_number_total 1260
_reflns_threshold_expression 'I > 2\s(I)'
_cod_data_source_file d6sc00542j2.cif
_cod_data_source_block t_a
_cod_depositor_comments 'Adding full bibliography for 1576887--1576890.cif.'
_cod_original_sg_symbol_H-M 'P 21/m'
_cod_database_code 1576887
_shelx_shelxl_version_number 2018/3
_shelx_space_group_comment
;
The symmetry employed for this shelxl refinement is uniquely defined
by the following loop, which should always be used as a source of
symmetry information in preference to the above space-group names.
They are only intended as comments.
;
_shelx_estimated_absorpt_t_min 0.891
_shelx_estimated_absorpt_t_max 0.917

loop_
_space_group_symop_operation_xyz
'x, y, z'
'-x, y+1/2, -z'
'-x, -y, -z'
'x, -y-1/2, z'

loop_
_atom_site_label
_atom_site_type_symbol
_atom_site_fract_x
_atom_site_fract_y
_atom_site_fract_z
_atom_site_U_iso_or_equiv
_atom_site_adp_type
_atom_site_occupancy
_atom_site_site_symmetry_order
_atom_site_calc_flag
_atom_site_refinement_flags_posn
_atom_site_refinement_flags_adp
_atom_site_refinement_flags_occupancy
_atom_site_disorder_assembly
_atom_site_disorder_group
N1 N 0.7770(3) 0.750000 0.7546(3) 0.0484(5) Uani 1 2 d S T P . .
H1 H 0.888(5) 0.750000 0.837(4) 0.073 Uiso 1 2 d S U P . .
C1 C 0.6805(2) 0.65431(14) 0.6870(2) 0.0454(4) Uani 1 1 d . . . . .
C2 C 0.4928(2) 0.68643(12) 0.54996(18) 0.0378(4) Uani 1 1 d . . . . .
H2 H 0.502360 0.658482 0.440023 0.045 Uiso 1 1 calc R U . . .
C3 C 0.29576(19) 0.64288(11) 0.59037(17) 0.0345(3) Uani 1 1 d . . . . .
H3 H 0.290238 0.562059 0.591392 0.041 Uiso 1 1 calc R U . . .
C4 C 0.12041(19) 0.69249(11) 0.45756(16) 0.0337(3) Uani 1 1 d . . . . .
C5 C -0.0301(2) 0.63484(13) 0.34371(19) 0.0417(4) Uani 1 1 d . . . . .
H5 H -0.029264 0.558084 0.342433 0.050 Uiso 1 1 calc R U . . .
C6 C -0.1823(2) 0.69308(14) 0.2315(2) 0.0492(4) Uani 1 1 d . . . . .
H6 H -0.285116 0.655023 0.155614 0.059 Uiso 1 1 calc R U . . .
C7 C 0.28921(18) 0.69229(12) 0.75860(17) 0.0341(3) Uani 1 1 d . . . . .
C8 C 0.2795(2) 0.63484(15) 0.90261(19) 0.0460(4) Uani 1 1 d . . . . .
H8 H 0.281448 0.558089 0.903469 0.055 Uiso 1 1 calc R U . . .
C9 C 0.2667(2) 0.69306(17) 1.0458(2) 0.0577(5) Uani 1 1 d . . . . .
H9 H 0.258121 0.654950 1.142276 0.069 Uiso 1 1 calc R U . . .
O1 O 0.73560(18) 0.56202(11) 0.73140(19) 0.0707(4) Uani 1 1 d . . . . .

loop_
_atom_site_aniso_label
_atom_site_aniso_U_11
_atom_site_aniso_U_22
_atom_site_aniso_U_33
_atom_site_aniso_U_23
_atom_site_aniso_U_13
_atom_site_aniso_U_12
N1 0.0280(8) 0.0607(12) 0.0520(11) 0.000 0.0022(8) 0.000
C1 0.0314(7) 0.0533(10) 0.0519(9) -0.0026(7) 0.0113(6) 0.0076(6)
C2 0.0313(7) 0.0458(8) 0.0376(8) -0.0040(6) 0.0116(6) 0.0034(6)
C3 0.0319(7) 0.0334(7) 0.0376(7) 0.0001(6) 0.0079(5) -0.0003(5)
C4 0.0284(6) 0.0413(8) 0.0325(7) -0.0009(6) 0.0101(5) -0.0007(5)
C5 0.0332(7) 0.0475(9) 0.0444(8) -0.0059(6) 0.0100(6) -0.0057(6)
C6 0.0324(7) 0.0647(10) 0.0461(9) -0.0073(7) 0.0025(6) -0.0060(6)
C7 0.0246(6) 0.0441(8) 0.0332(7) 0.0026(6) 0.0069(5) -0.0012(5)
C8 0.0340(7) 0.0604(10) 0.0408(8) 0.0123(7) 0.0044(6) -0.0067(6)
C9 0.0375(7) 0.1027(14) 0.0323(8) 0.0124(8) 0.0082(6) -0.0049(7)
O1 0.0516(7) 0.0556(8) 0.0937(11) 0.0009(7) -0.0010(7) 0.0187(6)

loop_
_atom_type_symbol
_atom_type_description
_atom_type_scat_dispersion_real
_atom_type_scat_dispersion_imag
_atom_type_scat_source
C C 0.0181 0.0091 'International Tables Vol C Tables 4.2.6.8 and 6.1.1.4'
H H 0.0000 0.0000 'International Tables Vol C Tables 4.2.6.8 and 6.1.1.4'
N N 0.0311 0.0180 'International Tables Vol C Tables 4.2.6.8 and 6.1.1.4'
O O 0.0492 0.0322 'International Tables Vol C Tables 4.2.6.8 and 6.1.1.4'

loop_
_geom_angle_atom_site_label_1
_geom_angle_atom_site_label_2
_geom_angle_atom_site_label_3
_geom_angle
_geom_angle_site_symmetry_1
_geom_angle_site_symmetry_3
_geom_angle_publ_flag
C1 N1 C1 114.73(18) 4_575 . ?
O1 C1 N1 125.48(15) . . ?
O1 C1 C2 126.75(15) . . ?
N1 C1 C2 107.77(14) . . ?
C1 C2 C2 104.86(8) . 4_575 ?
C1 C2 C3 111.44(12) . . ?
C2 C2 C3 109.78(7) 4_575 . ?
C7 C3 C4 106.93(11) . . ?
C7 C3 C2 106.92(11) . . ?
C4 C3 C2 106.12(11) . . ?
C5 C4 C4 120.31(9) . 4_575 ?
C5 C4 C3 126.34(13) . . ?
C4 C4 C3 113.34(7) 4_575 . ?
C4 C5 C6 119.12(15) . . ?
C6 C6 C5 120.56(9) 4_575 . ?
C8 C7 C7 120.14(10) . 4_575 ?
C8 C7 C3 126.55(14) . . ?
C7 C7 C3 113.30(8) 4_575 . ?
C7 C8 C9 119.38(17) . . ?
C9 C9 C8 120.47(10) 4_575 . ?

loop_
_geom_bond_atom_site_label_1
_geom_bond_atom_site_label_2
_geom_bond_distance
_geom_bond_site_symmetry_2
_geom_bond_publ_flag
N1 C1 1.3767(19) 4_575 ?
N1 C1 1.3767(19) . ?
C1 O1 1.205(2) . ?
C1 C2 1.518(2) . ?
C2 C2 1.540(3) 4_575 ?
C2 C3 1.5597(19) . ?
C3 C7 1.5137(19) . ?
C3 C4 1.5169(18) . ?
C4 C5 1.3839(19) . ?
C4 C4 1.394(3) 4_575 ?
C5 C6 1.388(2) . ?
C6 C6 1.379(3) 4_575 ?
C7 C8 1.386(2) . ?
C7 C7 1.398(3) 4_575 ?
C8 C9 1.391(3) . ?
C9 C9 1.380(4) 4_575 ?

loop_
_geom_torsion_atom_site_label_1
_geom_torsion_atom_site_label_2
_geom_torsion_atom_site_label_3
_geom_torsion_atom_site_label_4
_geom_torsion
_geom_torsion_site_symmetry_1
_geom_torsion_site_symmetry_2
_geom_torsion_site_symmetry_3
_geom_torsion_site_symmetry_4
_geom_torsion_publ_flag
C1 N1 C1 O1 -177.62(12) 4_575 . . . ?
C1 N1 C1 C2 1.6(2) 4_575 . . . ?
O1 C1 C2 C2 178.30(15) . . . 4_575 ?
N1 C1 C2 C2 -0.88(14) . . . 4_575 ?
O1 C1 C2 C3 59.6(2) . . . . ?
N1 C1 C2 C3 -119.58(15) . . . . ?
C1 C2 C3 C7 59.00(15) . . . . ?
C2 C2 C3 C7 -56.72(10) 4_575 . . . ?
C1 C2 C3 C4 172.88(11) . . . . ?
C2 C2 C3 C4 57.16(10) 4_575 . . . ?
C7 C3 C4 C5 -125.52(14) . . . . ?
C2 C3 C4 C5 120.61(14) . . . . ?
C7 C3 C4 C4 54.43(10) . . . 4_575 ?
C2 C3 C4 C4 -59.44(10) . . . 4_575 ?
C4 C4 C5 C6 -0.93(16) 4_575 . . . ?
C3 C4 C5 C6 179.02(13) . . . . ?
C4 C5 C6 C6 0.93(16) . . . 4_575 ?
C4 C3 C7 C8 124.20(14) . . . . ?
C2 C3 C7 C8 -122.46(14) . . . . ?
C4 C3 C7 C7 -54.40(10) . . . 4_575 ?
C2 C3 C7 C7 58.93(10) . . . 4_575 ?
C7 C7 C8 C9 0.94(16) 4_575 . . . ?
C3 C7 C8 C9 -177.58(12) . . . . ?
C7 C8 C9 C9 -0.95(16) . . . 4_575 ?
